data_2223230
loop_
_publ_author_name
'Yehye, Wagee A.'
'Ariffin, Azhar'
'Rahman, Noorsaadah Abdul'
'Ng, Seik Weng'

_publ_section_title 2-(3,5-Di-<i>tert</i>-butyl-4-hydroxybenzylsulfanyl)-<i>N</i>'-(3-methoxybenzylidene)acetohydrazide
_journal_coeditor_code XU2573
_journal_issue 9
_journal_name_full 'Acta Crystallographica Section E'
_journal_page_first o2112
_journal_paper_doi 10.1107/S1600536809030645
_journal_volume 65
_journal_year 2009
_chemical_formula_iupac 'C25 H34 N2 O3 S'
_chemical_formula_moiety 'C25 H34 N2 O3 S'
_chemical_formula_sum 'C25 H34 N2 O3 S'
_chemical_formula_weight 442.60
_chemical_name_systematic
;
2-(3,5-Di-<i>tert</i>-butyl-4-hydroxybenzylsulfanyl)-<i>N</i>'-(3-
methoxybenzylidene)acetohydrazide
;
_space_group_IT_number 2
_symmetry_cell_setting triclinic
_symmetry_space_group_name_Hall '-P 1'
_symmetry_space_group_name_H-M 'P -1'
_atom_sites_solution_hydrogens geom
_atom_sites_solution_primary direct
_atom_sites_solution_secondary difmap
_audit_creation_method SHELXL-97
_cell_angle_alpha 97.279(2)
_cell_angle_beta 95.916(2)
_cell_angle_gamma 99.981(2)
_cell_formula_units_Z 2
_cell_length_a 5.9952(2)
_cell_length_b 10.3199(3)
_cell_length_c 20.6141(7)
_cell_measurement_reflns_used 1620
_cell_measurement_temperature 223(2)
_cell_measurement_theta_max 21.7
_cell_measurement_theta_min 2.6
_cell_volume 1235.72(7)
_computing_cell_refinement 'SAINT (Bruker, 2008)'
_computing_data_collection 'APEX2 (Bruker, 2008)'
_computing_data_reduction 'SAINT (Bruker, 2008)'
_computing_molecular_graphics 'X-SEED (Barbour, 2001)'
_computing_publication_material 'publCIF (Westrip, 2009)'
_computing_structure_refinement 'SHELXL97 (Sheldrick, 2008)'
_computing_structure_solution 'SHELXS97 (Sheldrick, 2008)'
_diffrn_ambient_temperature 223(2)
_diffrn_measured_fraction_theta_full 0.987
_diffrn_measured_fraction_theta_max 0.987
_diffrn_measurement_device_type 'Bruker SMART APEX'
_diffrn_measurement_method \w
_diffrn_radiation_monochromator graphite
_diffrn_radiation_source 'fine-focus sealed tube'
_diffrn_radiation_type MoK\a
_diffrn_radiation_wavelength 0.71073
_diffrn_reflns_av_R_equivalents 0.0350
_diffrn_reflns_av_sigmaI/netI 0.0600
_diffrn_reflns_limit_h_max 7
_diffrn_reflns_limit_h_min -7
_diffrn_reflns_limit_k_max 12
_diffrn_reflns_limit_k_min -12
_diffrn_reflns_limit_l_max 23
_diffrn_reflns_limit_l_min -24
_diffrn_reflns_number 8285
_diffrn_reflns_theta_full 25.00
_diffrn_reflns_theta_max 25.00
_diffrn_reflns_theta_min 1.00
_diffrn_standards_decay_% 0
_diffrn_standards_interval_count 0
_diffrn_standards_interval_time 0
_diffrn_standards_number 0
_exptl_absorpt_coefficient_mu 0.158
_exptl_absorpt_correction_T_max 0.9844
_exptl_absorpt_correction_T_min 0.9467
_exptl_absorpt_correction_type multi-scan
_exptl_absorpt_process_details '(SADABS; Sheldrick, 1996)'
_exptl_crystal_colour Colorless
_exptl_crystal_density_diffrn 1.190
_exptl_crystal_density_method 'not measured'
_exptl_crystal_description Prism
_exptl_crystal_F_000 476
_exptl_crystal_size_max 0.35
_exptl_crystal_size_mid 0.10
_exptl_crystal_size_min 0.10
_refine_diff_density_max 0.608
_refine_diff_density_min -0.268
_refine_ls_extinction_method none
_refine_ls_goodness_of_fit_ref 1.059
_refine_ls_hydrogen_treatment constr
_refine_ls_matrix_type full
_refine_ls_number_parameters 287
_refine_ls_number_reflns 4294
_refine_ls_number_restraints 0
_refine_ls_restrained_S_all 1.059
_refine_ls_R_factor_all 0.1195
_refine_ls_R_factor_gt 0.0751
_refine_ls_shift/su_max 0.001
_refine_ls_shift/su_mean 0.001
_refine_ls_structure_factor_coef Fsqd
_refine_ls_weighting_details 'calc w=1/[\s^2^(Fo^2^)+(0.1218P)^2^] where P=(Fo^2^+2Fc^2^)/3'
_refine_ls_weighting_scheme calc
_refine_ls_wR_factor_gt 0.1836
_refine_ls_wR_factor_ref 0.2188
_reflns_number_gt 2577
_reflns_number_total 4294
_reflns_threshold_expression I>2\s(I)
_cod_data_source_file xu2573.cif
_cod_data_source_block I
_cod_depositor_comments
;
The following automatic conversions were performed:
'_symmetry_cell_setting' value 'Triclinic' changed to 'triclinic'
according to '/home/saulius/struct/CIF-dictionaries/cif_core.dic'
dictionary named 'cif_core.dic' version 2.4.1 from
2010-06-29.

'_exptl_absorpt_correction_type' value 'Multi-scan' changed
to 'multi-scan' according to
'/home/saulius/struct/CIF-dictionaries/cif_core.dic' dictionary named
'cif_core.dic' version 2.4.1 from 2010-06-29.

Automatic conversion script
Id: cif_fix_enum 1527 2010-12-29 10:47:43Z saulius 

The following automatic conversions were performed:

'_symmetry_cell_setting' value 'Triclinic' changed to 'triclinic'
according to /home/saulius/struct/CIF-dictionaries/cif_core.dic
dictionary named 'cif_core.dic' version 2.4.1 from
2010-06-29.

'_exptl_absorpt_correction_type' value 'Multi-scan'
changed to 'multi-scan' according to
/home/saulius/struct/CIF-dictionaries/cif_core.dic dictionary named
'cif_core.dic' version 2.4.1 from 2010-06-29.

Automatic conversion script
Id: cif_fix_values 1715 2011-07-08 13:25:40Z adriana 
;
_cod_database_code 2223230
_cod_database_fobs_code 2223230

loop_
_symmetry_equiv_pos_as_xyz
'x, y, z'
'-x, -y, -z'

loop_
_atom_site_type_symbol
_atom_site_label
_atom_site_fract_x
_atom_site_fract_y
_atom_site_fract_z
_atom_site_U_iso_or_equiv
_atom_site_adp_type
_atom_site_calc_flag
_atom_site_refinement_flags
_atom_site_occupancy
_atom_site_disorder_assembly
_atom_site_disorder_group
S S1 0.75715(19) 0.78337(10) 0.36105(5) 0.0691(4) Uani d . 1 . .
O O1 0.1621(4) 0.5619(2) 0.06464(11) 0.0613(8) Uani d . 1 . .
H H1O 0.2538 0.5093 0.0605 0.092 Uiso d R 1 . .
O O2 0.4442(5) 0.5039(2) 0.40994(12) 0.0635(8) Uani d . 1 . .
O O3 1.6583(5) 0.8943(3) 0.72616(13) 0.0731(9) Uani d . 1 . .
N N1 0.7590(5) 0.5928(3) 0.48032(14) 0.0545(8) Uani d . 1 . .
H H1 0.6926 0.5660 0.5137 0.065 Uiso calc R 1 . .
N N2 0.9784(5) 0.6642(3) 0.49141(14) 0.0531(8) Uani d . 1 . .
C C1 0.2353(5) 0.6087(3) 0.13041(16) 0.0433(8) Uani d . 1 . .
C C2 0.1613(5) 0.5357(3) 0.17936(15) 0.0400(8) Uani d . 1 . .
C C3 0.2413(6) 0.5907(3) 0.24438(16) 0.0435(8) Uani d . 1 . .
H H3 0.1965 0.5425 0.2781 0.052 Uiso calc R 1 . .
C C4 0.3841(6) 0.7132(3) 0.26141(15) 0.0424(8) Uani d . 1 . .
C C5 0.4527(6) 0.7824(3) 0.21091(16) 0.0454(9) Uani d . 1 . .
H H5 0.5517 0.8654 0.2221 0.054 Uiso calc R 1 . .
C C6 0.3814(5) 0.7343(3) 0.14524(16) 0.0432(9) Uani d . 1 . .
C C7 -0.0028(6) 0.3992(3) 0.16267(18) 0.0495(9) Uani d . 1 . .
C C8 -0.0615(7) 0.3430(4) 0.22584(19) 0.0628(11) Uani d . 1 . .
H H8A 0.0778 0.3330 0.2516 0.094 Uiso calc R 1 . .
H H8B -0.1623 0.2570 0.2141 0.094 Uiso calc R 1 . .
H H8C -0.1367 0.4036 0.2517 0.094 Uiso calc R 1 . .
C C9 0.1096(7) 0.2961(4) 0.1244(2) 0.0632(11) Uani d . 1 . .
H H9A 0.1537 0.3275 0.0843 0.095 Uiso calc R 1 . .
H H9B 0.0023 0.2124 0.1132 0.095 Uiso calc R 1 . .
H H9C 0.2440 0.2834 0.1515 0.095 Uiso calc R 1 . .
C C10 -0.2303(7) 0.4132(4) 0.1249(2) 0.0725(13) Uani d . 1 . .
H H10A -0.2018 0.4475 0.0842 0.109 Uiso calc R 1 . .
H H10B -0.3019 0.4741 0.1518 0.109 Uiso calc R 1 . .
H H10C -0.3307 0.3268 0.1147 0.109 Uiso calc R 1 . .
C C11 0.4605(6) 0.8127(4) 0.09063(17) 0.0538(10) Uani d . 1 . .
C C12 0.2542(7) 0.8470(4) 0.04992(19) 0.0673(12) Uani d . 1 . .
H H12A 0.1521 0.7656 0.0291 0.101 Uiso calc R 1 . .
H H12B 0.3070 0.8982 0.0163 0.101 Uiso calc R 1 . .
H H12C 0.1735 0.8989 0.0787 0.101 Uiso calc R 1 . .
C C13 0.6181(8) 0.9471(4) 0.1203(2) 0.0835(15) Uani d . 1 . .
H H13A 0.7536 0.9306 0.1454 0.125 Uiso calc R 1 . .
H H13B 0.5372 0.9988 0.1490 0.125 Uiso calc R 1 . .
H H13C 0.6621 0.9959 0.0849 0.125 Uiso calc R 1 . .
C C14 0.5967(7) 0.7360(5) 0.0464(2) 0.0770(14) Uani d . 1 . .
H H14A 0.7316 0.7210 0.0724 0.115 Uiso calc R 1 . .
H H14B 0.6424 0.7870 0.0119 0.115 Uiso calc R 1 . .
H H14C 0.5030 0.6511 0.0266 0.115 Uiso calc R 1 . .
C C15 0.4592(7) 0.7738(3) 0.33293(17) 0.0567(10) Uani d . 1 . .
H H15A 0.3680 0.7211 0.3607 0.068 Uiso calc R 1 . .
H H15B 0.4253 0.8637 0.3392 0.068 Uiso calc R 1 . .
C C16 0.7607(7) 0.6107(4) 0.36385(18) 0.0634(11) Uani d . 1 . .
H H16A 0.6844 0.5581 0.3220 0.076 Uiso calc R 1 . .
H H16B 0.9191 0.5976 0.3693 0.076 Uiso calc R 1 . .
C C17 0.6438(7) 0.5632(3) 0.41904(18) 0.0519(9) Uani d . 1 . .
C C18 1.0622(6) 0.6942(3) 0.55202(18) 0.0484(9) Uani d . 1 . .
H H18 0.9739 0.6658 0.5845 0.058 Uiso calc R 1 . .
C C19 1.2932(6) 0.7721(3) 0.57209(17) 0.0456(9) Uani d . 1 . .
C C20 1.4309(7) 0.8176(4) 0.52624(19) 0.0574(10) Uani d . 1 . .
H H20 1.3757 0.8005 0.4810 0.069 Uiso calc R 1 . .
C C21 1.6485(8) 0.8877(4) 0.5475(2) 0.0653(11) Uani d . 1 . .
H H21 1.7418 0.9177 0.5164 0.078 Uiso calc R 1 . .
C C22 1.7322(7) 0.9150(3) 0.6137(2) 0.0547(10) Uani d . 1 . .
H H22 1.8815 0.9626 0.6276 0.066 Uiso calc R 1 . .
C C23 1.5954(7) 0.8718(3) 0.65910(18) 0.0519(9) Uani d . 1 . .
C C24 1.3768(6) 0.8000(3) 0.63807(17) 0.0475(9) Uani d . 1 . .
H H24 1.2843 0.7698 0.6693 0.057 Uiso calc R 1 . .
C C25 1.8769(8) 0.9736(5) 0.7502(2) 0.0793(14) Uani d . 1 . .
H H25A 1.9013 0.9819 0.7979 0.119 Uiso calc R 1 . .
H H25B 1.8843 1.0612 0.7372 0.119 Uiso calc R 1 . .
H H25C 1.9940 0.9319 0.7318 0.119 Uiso calc R 1 . .

loop_
_atom_site_aniso_label
_atom_site_aniso_U_11
_atom_site_aniso_U_22
_atom_site_aniso_U_33
_atom_site_aniso_U_12
_atom_site_aniso_U_13
_atom_site_aniso_U_23
S1 0.0859(8) 0.0701(7) 0.0346(6) -0.0270(6) -0.0044(5) 0.0117(4)
O1 0.0721(17) 0.0705(17) 0.0310(14) -0.0100(14) -0.0009(12) 0.0066(11)
O2 0.085(2) 0.0483(15) 0.0520(17) 0.0036(14) -0.0108(14) 0.0139(12)
O3 0.082(2) 0.0767(19) 0.0480(17) -0.0086(16) -0.0075(14) 0.0083(13)
N1 0.070(2) 0.0470(17) 0.0455(19) 0.0155(16) -0.0058(16) 0.0090(13)
N2 0.063(2) 0.0553(18) 0.0430(19) 0.0242(16) -0.0048(15) 0.0065(14)
C1 0.0435(19) 0.054(2) 0.0297(18) 0.0018(16) 0.0059(14) 0.0076(15)
C2 0.0431(18) 0.0427(19) 0.0349(19) 0.0042(15) 0.0099(15) 0.0092(14)
C3 0.055(2) 0.0402(19) 0.038(2) 0.0082(16) 0.0128(16) 0.0129(15)
C4 0.059(2) 0.0423(19) 0.0268(18) 0.0117(16) 0.0039(15) 0.0062(14)
C5 0.055(2) 0.0417(18) 0.0359(19) -0.0017(16) -0.0001(15) 0.0112(14)
C6 0.0425(19) 0.050(2) 0.0348(19) -0.0036(16) 0.0046(15) 0.0146(15)
C7 0.050(2) 0.048(2) 0.048(2) -0.0032(17) 0.0141(17) 0.0076(16)
C8 0.080(3) 0.049(2) 0.060(3) -0.002(2) 0.026(2) 0.0144(18)
C9 0.070(3) 0.051(2) 0.064(3) -0.003(2) 0.019(2) -0.0008(19)
C10 0.052(2) 0.072(3) 0.087(3) -0.010(2) 0.005(2) 0.019(2)
C11 0.058(2) 0.063(2) 0.034(2) -0.0093(19) -0.0006(17) 0.0154(17)
C12 0.072(3) 0.078(3) 0.049(2) -0.004(2) 0.000(2) 0.033(2)
C13 0.097(3) 0.080(3) 0.056(3) -0.039(3) -0.006(2) 0.031(2)
C14 0.064(3) 0.111(4) 0.054(3) -0.007(3) 0.019(2) 0.027(2)
C15 0.091(3) 0.0354(19) 0.043(2) 0.0132(19) 0.004(2) 0.0085(15)
C16 0.064(2) 0.086(3) 0.039(2) 0.027(2) 0.0017(18) -0.0077(19)
C17 0.070(3) 0.042(2) 0.043(2) 0.0183(19) -0.0060(19) 0.0027(16)
C18 0.061(2) 0.0413(19) 0.046(2) 0.0183(17) 0.0036(18) 0.0109(16)
C19 0.059(2) 0.0429(19) 0.040(2) 0.0186(17) 0.0070(17) 0.0114(15)
C20 0.073(3) 0.063(2) 0.043(2) 0.025(2) 0.0118(19) 0.0108(18)
C21 0.081(3) 0.068(3) 0.059(3) 0.028(2) 0.030(2) 0.023(2)
C22 0.055(2) 0.045(2) 0.068(3) 0.0146(18) 0.015(2) 0.0109(18)
C23 0.063(2) 0.041(2) 0.051(2) 0.0108(18) 0.0031(19) 0.0114(17)
C24 0.060(2) 0.0440(19) 0.040(2) 0.0101(17) 0.0085(17) 0.0112(15)
C25 0.073(3) 0.080(3) 0.073(3) 0.002(2) -0.019(2) 0.005(2)

loop_
_atom_type_symbol
_atom_type_description
_atom_type_scat_dispersion_real
_atom_type_scat_dispersion_imag
_atom_type_scat_source
C C 0.0033 0.0016 'International Tables Vol C Tables 4.2.6.8 and 6.1.1.4'
H H 0.0000 0.0000 'International Tables Vol C Tables 4.2.6.8 and 6.1.1.4'
N N 0.0061 0.0033 'International Tables Vol C Tables 4.2.6.8 and 6.1.1.4'
O O 0.0106 0.0060 'International Tables Vol C Tables 4.2.6.8 and 6.1.1.4'
S S 0.1246 0.1234 'International Tables Vol C Tables 4.2.6.8 and 6.1.1.4'

loop_
_geom_angle_atom_site_label_1
_geom_angle_atom_site_label_2
_geom_angle_atom_site_label_3
_geom_angle_site_symmetry_1
_geom_angle_site_symmetry_3
_geom_angle
_geom_angle_publ_flag
C16 S1 C15 . . 100.04(17) ?
C1 O1 H1O . . 95.8 ?
C23 O3 C25 . . 117.4(3) ?
C17 N1 N2 . . 120.9(3) ?
C17 N1 H1 . . 119.6 ?
N2 N1 H1 . . 119.6 ?
C18 N2 N1 . . 114.8(3) ?
O1 C1 C2 . . 120.9(3) ?
O1 C1 C6 . . 116.7(3) ?
C2 C1 C6 . . 122.4(3) ?
C3 C2 C1 . . 117.1(3) ?
C3 C2 C7 . . 120.8(3) ?
C1 C2 C7 . . 122.0(3) ?
C4 C3 C2 . . 122.6(3) ?
C4 C3 H3 . . 118.7 ?
C2 C3 H3 . . 118.7 ?
C3 C4 C5 . . 118.1(3) ?
C3 C4 C15 . . 121.4(3) ?
C5 C4 C15 . . 120.4(3) ?
C6 C5 C4 . . 122.7(3) ?
C6 C5 H5 . . 118.7 ?
C4 C5 H5 . . 118.7 ?
C5 C6 C1 . . 117.0(3) ?
C5 C6 C11 . . 121.5(3) ?
C1 C6 C11 . . 121.5(3) ?
C10 C7 C9 . . 111.7(3) ?
C10 C7 C8 . . 106.5(3) ?
C9 C7 C8 . . 105.8(3) ?
C10 C7 C2 . . 110.6(3) ?
C9 C7 C2 . . 110.9(3) ?
C8 C7 C2 . . 111.1(3) ?
C7 C8 H8A . . 109.5 ?
C7 C8 H8B . . 109.5 ?
H8A C8 H8B . . 109.5 ?
C7 C8 H8C . . 109.5 ?
H8A C8 H8C . . 109.5 ?
H8B C8 H8C . . 109.5 ?
C7 C9 H9A . . 109.5 ?
C7 C9 H9B . . 109.5 ?
H9A C9 H9B . . 109.5 ?
C7 C9 H9C . . 109.5 ?
H9A C9 H9C . . 109.5 ?
H9B C9 H9C . . 109.5 ?
C7 C10 H10A . . 109.5 ?
C7 C10 H10B . . 109.5 ?
H10A C10 H10B . . 109.5 ?
C7 C10 H10C . . 109.5 ?
H10A C10 H10C . . 109.5 ?
H10B C10 H10C . . 109.5 ?
C14 C11 C6 . . 111.2(3) ?
C14 C11 C12 . . 110.8(3) ?
C6 C11 C12 . . 110.4(3) ?
C14 C11 C13 . . 107.0(3) ?
C6 C11 C13 . . 111.0(3) ?
C12 C11 C13 . . 106.3(3) ?
C11 C12 H12A . . 109.5 ?
C11 C12 H12B . . 109.5 ?
H12A C12 H12B . . 109.5 ?
C11 C12 H12C . . 109.5 ?
H12A C12 H12C . . 109.5 ?
H12B C12 H12C . . 109.5 ?
C11 C13 H13A . . 109.5 ?
C11 C13 H13B . . 109.5 ?
H13A C13 H13B . . 109.5 ?
C11 C13 H13C . . 109.5 ?
H13A C13 H13C . . 109.5 ?
H13B C13 H13C . . 109.5 ?
C11 C14 H14A . . 109.5 ?
C11 C14 H14B . . 109.5 ?
H14A C14 H14B . . 109.5 ?
C11 C14 H14C . . 109.5 ?
H14A C14 H14C . . 109.5 ?
H14B C14 H14C . . 109.5 ?
C4 C15 S1 . . 115.0(3) ?
C4 C15 H15A . . 108.5 ?
S1 C15 H15A . . 108.5 ?
C4 C15 H15B . . 108.5 ?
S1 C15 H15B . . 108.5 ?
H15A C15 H15B . . 107.5 ?
C17 C16 S1 . . 111.4(3) ?
C17 C16 H16A . . 109.4 ?
S1 C16 H16A . . 109.4 ?
C17 C16 H16B . . 109.4 ?
S1 C16 H16B . . 109.4 ?
H16A C16 H16B . . 108.0 ?
O2 C17 N1 . . 120.4(4) ?
O2 C17 C16 . . 121.4(3) ?
N1 C17 C16 . . 118.1(4) ?
N2 C18 C19 . . 121.4(3) ?
N2 C18 H18 . . 119.3 ?
C19 C18 H18 . . 119.3 ?
C24 C19 C20 . . 119.1(3) ?
C24 C19 C18 . . 119.1(3) ?
C20 C19 C18 . . 121.8(3) ?
C21 C20 C19 . . 119.6(4) ?
C21 C20 H20 . . 120.2 ?
C19 C20 H20 . . 120.2 ?
C20 C21 C22 . . 121.1(4) ?
C20 C21 H21 . . 119.4 ?
C22 C21 H21 . . 119.4 ?
C23 C22 C21 . . 119.4(4) ?
C23 C22 H22 . . 120.3 ?
C21 C22 H22 . . 120.3 ?
C22 C23 O3 . . 124.7(3) ?
C22 C23 C24 . . 119.8(4) ?
O3 C23 C24 . . 115.5(3) ?
C19 C24 C23 . . 121.0(3) ?
C19 C24 H24 . . 119.5 ?
C23 C24 H24 . . 119.5 ?
O3 C25 H25A . . 109.5 ?
O3 C25 H25B . . 109.5 ?
H25A C25 H25B . . 109.5 ?
O3 C25 H25C . . 109.5 ?
H25A C25 H25C . . 109.5 ?
H25B C25 H25C . . 109.5 ?

loop_
_geom_bond_atom_site_label_1
_geom_bond_atom_site_label_2
_geom_bond_site_symmetry_2
_geom_bond_distance
_geom_bond_publ_flag
S1 C16 . 1.794(4) ?
S1 C15 . 1.802(4) ?
O1 C1 . 1.379(4) ?
O1 H1O . 0.8400 ?
O2 C17 . 1.230(4) ?
O3 C23 . 1.374(4) ?
O3 C25 . 1.423(5) ?
N1 C17 . 1.347(4) ?
N1 N2 . 1.373(4) ?
N1 H1 . 0.8800 ?
N2 C18 . 1.276(4) ?
C1 C2 . 1.397(4) ?
C1 C6 . 1.411(4) ?
C2 C3 . 1.389(4) ?
C2 C7 . 1.548(4) ?
C3 C4 . 1.380(4) ?
C3 H3 . 0.9400 ?
C4 C5 . 1.392(4) ?
C4 C15 . 1.516(5) ?
C5 C6 . 1.378(5) ?
C5 H5 . 0.9400 ?
C6 C11 . 1.534(4) ?
C7 C10 . 1.538(5) ?
C7 C9 . 1.534(5) ?
C7 C8 . 1.540(5) ?
C8 H8A . 0.9700 ?
C8 H8B . 0.9700 ?
C8 H8C . 0.9700 ?
C9 H9A . 0.9700 ?
C9 H9B . 0.9700 ?
C9 H9C . 0.9700 ?
C10 H10A . 0.9700 ?
C10 H10B . 0.9700 ?
C10 H10C . 0.9700 ?
C11 C14 . 1.524(6) ?
C11 C12 . 1.540(5) ?
C11 C13 . 1.549(5) ?
C12 H12A . 0.9700 ?
C12 H12B . 0.9700 ?
C12 H12C . 0.9700 ?
C13 H13A . 0.9700 ?
C13 H13B . 0.9700 ?
C13 H13C . 0.9700 ?
C14 H14A . 0.9700 ?
C14 H14B . 0.9700 ?
C14 H14C . 0.9700 ?
C15 H15A . 0.9800 ?
C15 H15B . 0.9800 ?
C16 C17 . 1.487(5) ?
C16 H16A . 0.9800 ?
C16 H16B . 0.9800 ?
C18 C19 . 1.465(5) ?
C18 H18 . 0.9400 ?
C19 C24 . 1.376(5) ?
C19 C20 . 1.391(5) ?
C20 C21 . 1.375(6) ?
C20 H20 . 0.9400 ?
C21 C22 . 1.382(5) ?
C21 H21 . 0.9400 ?
C22 C23 . 1.373(5) ?
C22 H22 . 0.9400 ?
C23 C24 . 1.385(5) ?
C24 H24 . 0.9400 ?
C25 H25A . 0.9700 ?
C25 H25B . 0.9700 ?
C25 H25C . 0.9700 ?

loop_
_geom_hbond_atom_site_label_D
_geom_hbond_atom_site_label_H
_geom_hbond_atom_site_label_A
_geom_hbond_site_symmetry_A
_geom_hbond_distance_DH
_geom_hbond_distance_HA
_geom_hbond_distance_DA
_geom_hbond_angle_DHA
_geom_hbond_publ_flag
N1 H1 O2 2_666 0.88 2.00 2.884(4) 176 yes

loop_
_geom_torsion_atom_site_label_1
_geom_torsion_atom_site_label_2
_geom_torsion_atom_site_label_3
_geom_torsion_atom_site_label_4
_geom_torsion_site_symmetry_1
_geom_torsion_site_symmetry_2
_geom_torsion_site_symmetry_3
_geom_torsion_site_symmetry_4
_geom_torsion
_geom_torsion_publ_flag
C17 N1 N2 C18 . . . . 174.9(3) ?
O1 C1 C2 C3 . . . . -179.3(3) ?
C6 C1 C2 C3 . . . . -1.2(5) ?
O1 C1 C2 C7 . . . . 0.7(5) ?
C6 C1 C2 C7 . . . . 178.8(3) ?
C1 C2 C3 C4 . . . . 1.3(5) ?
C7 C2 C3 C4 . . . . -178.7(3) ?
C2 C3 C4 C5 . . . . -1.2(5) ?
C2 C3 C4 C15 . . . . 176.9(3) ?
C3 C4 C5 C6 . . . . 0.9(5) ?
C15 C4 C5 C6 . . . . -177.2(3) ?
C4 C5 C6 C1 . . . . -0.8(5) ?
C4 C5 C6 C11 . . . . -179.8(3) ?
O1 C1 C6 C5 . . . . 179.1(3) ?
C2 C1 C6 C5 . . . . 1.0(5) ?
O1 C1 C6 C11 . . . . -1.8(5) ?
C2 C1 C6 C11 . . . . -180.0(3) ?
C3 C2 C7 C10 . . . . 119.7(4) ?
C1 C2 C7 C10 . . . . -60.3(5) ?
C3 C2 C7 C9 . . . . -115.8(4) ?
C1 C2 C7 C9 . . . . 64.3(4) ?
C3 C2 C7 C8 . . . . 1.6(5) ?
C1 C2 C7 C8 . . . . -178.4(3) ?
C5 C6 C11 C14 . . . . 117.7(4) ?
C1 C6 C11 C14 . . . . -61.3(4) ?
C5 C6 C11 C12 . . . . -118.9(4) ?
C1 C6 C11 C12 . . . . 62.1(5) ?
C5 C6 C11 C13 . . . . -1.3(5) ?
C1 C6 C11 C13 . . . . 179.7(4) ?
C3 C4 C15 S1 . . . . 111.0(3) ?
C5 C4 C15 S1 . . . . -71.0(4) ?
C16 S1 C15 C4 . . . . -71.7(3) ?
C15 S1 C16 C17 . . . . -71.2(3) ?
N2 N1 C17 O2 . . . . -177.0(3) ?
N2 N1 C17 C16 . . . . -0.3(5) ?
S1 C16 C17 O2 . . . . 97.8(4) ?
S1 C16 C17 N1 . . . . -78.9(4) ?
N1 N2 C18 C19 . . . . -179.0(3) ?
N2 C18 C19 C24 . . . . -179.0(3) ?
N2 C18 C19 C20 . . . . 0.5(5) ?
C24 C19 C20 C21 . . . . 0.9(5) ?
C18 C19 C20 C21 . . . . -178.5(3) ?
C19 C20 C21 C22 . . . . -0.6(6) ?
C20 C21 C22 C23 . . . . -0.3(6) ?
C21 C22 C23 O3 . . . . -179.1(3) ?
C21 C22 C23 C24 . . . . 1.0(5) ?
C25 O3 C23 C22 . . . . 3.3(5) ?
C25 O3 C23 C24 . . . . -176.8(4) ?
C20 C19 C24 C23 . . . . -0.3(5) ?
C18 C19 C24 C23 . . . . 179.2(3) ?
C22 C23 C24 C19 . . . . -0.7(5) ?
O3 C23 C24 C19 . . . . 179.4(3) ?

loop_
_cod_related_entry_id
_cod_related_entry_database
_cod_related_entry_code
1 ChemSpider 30655865
